data_4064256
loop_
_publ_author_name
'Adams, Richard D.'
'Chen, Mingwei'
'Trufan, Eszter'
'Zhang, Qiang'

_publ_section_title
;
 A New Method for Introducing Tin Ligands into Tetrairidium Dodecacarbonyl
;
_journal_issue 4
_journal_name_full Organometallics
_journal_page_first 661
_journal_paper_doi 10.1021/om1012083
_journal_volume 30
_journal_year 2011
_chemical_formula_sum 'C46 H30.5 Ir4 O10 P Sn'
_chemical_formula_weight 1661.66
_chemical_name_systematic
; 
 ? 
;
_space_group_IT_number 2
_symmetry_cell_setting triclinic
_symmetry_space_group_name_Hall '-P 1'
_symmetry_space_group_name_H-M 'P -1'
_atom_sites_solution_hydrogens geom
_atom_sites_solution_primary direct
_atom_sites_solution_secondary difmap
_audit_creation_method SHELXL-97
_cell_angle_alpha 87.5100(10)
_cell_angle_beta 80.4450(10)
_cell_angle_gamma 68.5890(10)
_cell_formula_units_Z 4
_cell_length_a 14.9667(5)
_cell_length_b 15.1697(5)
_cell_length_c 22.6389(8)
_cell_measurement_reflns_used 5024
_cell_measurement_temperature 294(2)
_cell_measurement_theta_max 22.99
_cell_measurement_theta_min 2.48
_cell_volume 4718.0(3)
_computing_cell_refinement 'SAINT+  V6.45 (Bruker, 2003)'
_computing_data_collection 'SMART V5.632 (Bruker, 2005)'
_computing_data_reduction 'SAINT+  V6.45'
_computing_molecular_graphics 'SHELXTL V6.1 (Sheldrick, 2000)'
_computing_publication_material 'SHELXTL V6.1'
_computing_structure_refinement 'SHELXL-97 (Sheldrick, 1997)'
_computing_structure_solution 'SHELXS-97 (Sheldrick, 1990)'
_diffrn_ambient_temperature 294(2)
_diffrn_measured_fraction_theta_full 1.000
_diffrn_measured_fraction_theta_max 1.000
_diffrn_measurement_device_type 'Bruker SMART APEX CCD diffractometer'
_diffrn_measurement_method 'omega scans'
_diffrn_radiation_monochromator graphite
_diffrn_radiation_source 'fine-focus sealed tube'
_diffrn_radiation_type MoK\a
_diffrn_radiation_wavelength 0.71073
_diffrn_reflns_av_R_equivalents 0.0446
_diffrn_reflns_av_sigmaI/netI 0.0446
_diffrn_reflns_limit_h_max 17
_diffrn_reflns_limit_h_min -17
_diffrn_reflns_limit_k_max 18
_diffrn_reflns_limit_k_min -18
_diffrn_reflns_limit_l_max 26
_diffrn_reflns_limit_l_min -26
_diffrn_reflns_number 58926
_diffrn_reflns_theta_full 25.03
_diffrn_reflns_theta_max 25.03
_diffrn_reflns_theta_min 0.91
_diffrn_standards_decay_% <1
_exptl_absorpt_coefficient_mu 11.852
_exptl_absorpt_correction_T_max 1.000
_exptl_absorpt_correction_T_min 0.654
_exptl_absorpt_correction_type multi-scan
_exptl_absorpt_process_details '(SADABS, Bruker, 1997)'
_exptl_crystal_colour orange
_exptl_crystal_density_diffrn 2.339
_exptl_crystal_density_method 'not measured'
_exptl_crystal_description block
_exptl_crystal_F_000 3038
_exptl_crystal_size_max 0.20
_exptl_crystal_size_mid 0.12
_exptl_crystal_size_min 0.10
_refine_diff_density_max 1.553
_refine_diff_density_min -0.937
_refine_diff_density_rms 0.141
_refine_ls_extinction_method none
_refine_ls_goodness_of_fit_ref 1.006
_refine_ls_hydrogen_treatment mixed
_refine_ls_matrix_type full
_refine_ls_number_parameters 1127
_refine_ls_number_reflns 16642
_refine_ls_number_restraints 0
_refine_ls_restrained_S_all 1.006
_refine_ls_R_factor_all 0.0590
_refine_ls_R_factor_gt 0.0364
_refine_ls_shift/su_max 0.003
_refine_ls_shift/su_mean 0.000
_refine_ls_structure_factor_coef Fsqd
_refine_ls_weighting_details 'calc w=1/[\s^2^(Fo^2^)+(0.0427P)^2^+2.9723P] where P=(Fo^2^+2Fc^2^)/3'
_refine_ls_weighting_scheme calc
_refine_ls_wR_factor_gt 0.0803
_refine_ls_wR_factor_ref 0.0895
_reflns_number_gt 12332
_reflns_number_total 16642
_reflns_threshold_expression >2sigma(I)
_cod_data_source_file om1012083_si_002.cif
_cod_data_source_block 3
_cod_depositor_comments
;
The following automatic conversions were performed:

'_symmetry_cell_setting' value 'Triclinic' changed to 'triclinic'
according to /home/saulius/struct/CIF-dictionaries/cif_core.dic
dictionary named 'cif_core.dic' version 2.4.1 from 2010-06-29.

Automatic conversion script
Id: cif_fix_values 1715 2011-07-08 13:25:40Z adriana 
;
_cod_original_sg_symbol_H-M P-1
_cod_original_formula_sum 'C46 H30.50 Ir4 O10 P Sn'
_cod_database_code 4064256

loop_
_symmetry_equiv_pos_as_xyz
'x, y, z'
'-x, -y, -z'

loop_
_atom_site_label
_atom_site_type_symbol
_atom_site_fract_x
_atom_site_fract_y
_atom_site_fract_z
_atom_site_U_iso_or_equiv
_atom_site_adp_type
_atom_site_occupancy
_atom_site_symmetry_multiplicity
_atom_site_calc_flag
_atom_site_refinement_flags
_atom_site_disorder_assembly
_atom_site_disorder_group
Ir2 Ir 0.83273(2) 0.19836(3) 0.527261(16) 0.05314(10) Uani 1 1 d . . .
Ir1 Ir 0.65620(2) 0.23631(3) 0.478636(17) 0.05168(10) Uani 1 1 d . A .
Ir3 Ir 0.72767(2) 0.08452(3) 0.547826(17) 0.05652(11) Uani 1 1 d . A .
Ir4 Ir 0.65487(2) 0.26075(3) 0.596879(17) 0.05455(10) Uani 1 1 d . A .
Sn1 Sn 0.68635(7) 0.17578(7) 0.37244(4) 0.0539(3) Uani 0.507(2) 1 d P A 3
P1 P 0.89372(7) 0.33298(7) 0.51318(5) 0.0514(3) Uani 0.507(2) 1 d P A 3
Sn2 Sn 0.89372(7) 0.33298(7) 0.51318(5) 0.0514(3) Uani 0.493(2) 1 d P A 4
P2 P 0.68635(7) 0.17578(7) 0.37244(4) 0.0539(3) Uani 0.493(2) 1 d P A 4
H2 H 0.246(5) 0.224(5) 0.952(3) 0.05(2) Uiso 1 1 d . . .
C11 C 0.6121(6) 0.3652(7) 0.4557(4) 0.057(2) Uani 1 1 d . . .
C12 C 0.5385(7) 0.2184(7) 0.4893(4) 0.061(3) Uani 1 1 d . . .
C21 C 0.9413(6) 0.1228(7) 0.4720(4) 0.058(2) Uani 1 1 d . A .
C22 C 0.8901(6) 0.1651(6) 0.5959(5) 0.058(2) Uani 1 1 d . A .
C31 C 0.6225(8) 0.0434(8) 0.5574(5) 0.077(3) Uani 1 1 d . . .
C32 C 0.7820(7) 0.0269(7) 0.6168(5) 0.062(3) Uani 1 1 d . . .
C33 C 0.8173(7) 0.0007(7) 0.4866(4) 0.058(2) Uani 1 1 d . . .
C41 C 0.5302(7) 0.2567(7) 0.6186(4) 0.064(3) Uani 1 1 d . . .
C42 C 0.6921(8) 0.2377(8) 0.6738(6) 0.077(3) Uani 1 1 d . . .
C43 C 0.6331(6) 0.3915(8) 0.5871(4) 0.061(3) Uani 1 1 d . . .
C44 C 1.0308(8) 0.2885(7) 0.4731(6) 0.075(3) Uani 1 1 d . . .
C45 C 1.1057(11) 0.2517(8) 0.5063(7) 0.106(4) Uani 1 1 d . A .
H45 H 1.0918 0.2503 0.5478 0.127 Uiso 1 1 calc R . .
C46 C 1.2021(11) 0.2166(9) 0.4774(9) 0.116(5) Uani 1 1 d . . .
H46 H 1.2522 0.1928 0.4999 0.140 Uiso 1 1 calc R A .
C47 C 1.2232(10) 0.2170(9) 0.4170(9) 0.113(5) Uani 1 1 d . A .
H47 H 1.2880 0.1952 0.3987 0.136 Uiso 1 1 calc R . .
C48 C 1.1534(11) 0.2478(11) 0.3828(8) 0.131(6) Uani 1 1 d . . .
H48 H 1.1689 0.2444 0.3412 0.157 Uiso 1 1 calc R A .
C49 C 1.0545(10) 0.2862(10) 0.4117(7) 0.110(5) Uani 1 1 d . A .
H49 H 1.0053 0.3100 0.3886 0.132 Uiso 1 1 calc R . .
C50 C 0.8949(7) 0.3971(7) 0.5865(5) 0.071(3) Uani 1 1 d . . .
C51 C 0.8344(8) 0.4012(8) 0.6386(6) 0.084(3) Uani 1 1 d . A .
H51 H 0.7924 0.3682 0.6407 0.101 Uiso 1 1 calc R . .
C52 C 0.8308(10) 0.4522(10) 0.6897(6) 0.104(4) Uani 1 1 d . . .
H52 H 0.7845 0.4552 0.7233 0.125 Uiso 1 1 calc R A .
C53 C 0.8925(11) 0.4959(10) 0.6907(7) 0.102(4) Uani 1 1 d . A .
H53 H 0.8923 0.5272 0.7252 0.123 Uiso 1 1 calc R . .
C54 C 0.9556(12) 0.4938(10) 0.6405(9) 0.125(6) Uani 1 1 d . . .
H54 H 0.9984 0.5255 0.6405 0.150 Uiso 1 1 calc R A .
C55 C 0.9591(8) 0.4449(8) 0.5878(6) 0.092(4) Uani 1 1 d . A .
H55 H 1.0041 0.4445 0.5539 0.111 Uiso 1 1 calc R . .
C56 C 0.8261(6) 0.4351(7) 0.4602(5) 0.062(3) Uani 1 1 d . . .
C57 C 0.7933(8) 0.5313(7) 0.4774(6) 0.087(4) Uani 1 1 d . A .
H57 H 0.7975 0.5493 0.5153 0.104 Uiso 1 1 calc R . .
C58 C 0.7549(9) 0.5976(8) 0.4360(7) 0.102(4) Uani 1 1 d . . .
H58 H 0.7339 0.6613 0.4466 0.123 Uiso 1 1 calc R A .
C59 C 0.7458(8) 0.5744(10) 0.3793(7) 0.101(4) Uani 1 1 d . A .
H59 H 0.7192 0.6209 0.3524 0.121 Uiso 1 1 calc R . .
C60 C 0.7771(9) 0.4817(10) 0.3649(6) 0.094(4) Uani 1 1 d . . .
H60 H 0.7739 0.4636 0.3268 0.112 Uiso 1 1 calc R A .
C61 C 0.8130(7) 0.4143(8) 0.4048(6) 0.075(3) Uani 1 1 d . A .
H61 H 0.8295 0.3512 0.3941 0.089 Uiso 1 1 calc R . .
C62 C 0.7758(11) 0.2172(9) 0.3175(5) 0.089(4) Uani 1 1 d . . .
C63 C 0.8740(14) 0.1839(11) 0.3247(7) 0.119(5) Uani 1 1 d . A .
H63 H 0.8949 0.1403 0.3544 0.143 Uiso 1 1 calc R . .
C64 C 0.9369(18) 0.2132(18) 0.2903(10) 0.170(9) Uani 1 1 d . . .
H64 H 1.0015 0.1895 0.2960 0.205 Uiso 1 1 calc R A .
C65 C 0.910(2) 0.2770(18) 0.2466(13) 0.188(15) Uani 1 1 d . A .
H65 H 0.9572 0.2971 0.2245 0.226 Uiso 1 1 calc R . .
C66 C 0.817(2) 0.3137(15) 0.2333(10) 0.181(11) Uani 1 1 d . . .
H66 H 0.7996 0.3570 0.2030 0.218 Uiso 1 1 calc R A .
C67 C 0.7470(13) 0.2790(10) 0.2707(6) 0.119(5) Uani 1 1 d . A .
H67 H 0.6834 0.2981 0.2633 0.143 Uiso 1 1 calc R . .
C68 C 0.5631(7) 0.2237(7) 0.3357(5) 0.069(3) Uani 1 1 d . . .
C69 C 0.4837(8) 0.3034(8) 0.3582(5) 0.077(3) Uani 1 1 d . A .
H69 H 0.4866 0.3347 0.3918 0.093 Uiso 1 1 calc R . .
C70 C 0.4004(8) 0.3377(8) 0.3319(5) 0.085(3) Uani 1 1 d . . .
H70 H 0.3497 0.3934 0.3459 0.102 Uiso 1 1 calc R A .
C71 C 0.3951(11) 0.2866(11) 0.2845(7) 0.112(5) Uani 1 1 d . A .
H71 H 0.3392 0.3074 0.2669 0.135 Uiso 1 1 calc R . .
C72 C 0.4725(12) 0.2037(11) 0.2624(6) 0.114(5) Uani 1 1 d . . .
H72 H 0.4687 0.1698 0.2303 0.137 Uiso 1 1 calc R A .
C73 C 0.5541(9) 0.1740(9) 0.2894(5) 0.091(4) Uani 1 1 d . A .
H73 H 0.6050 0.1183 0.2757 0.109 Uiso 1 1 calc R . .
C74 C 0.7259(7) 0.0369(7) 0.3611(4) 0.064(3) Uani 1 1 d . . .
C75 C 0.8105(9) -0.0150(9) 0.3247(5) 0.089(4) Uani 1 1 d . A .
H75 H 0.8483 0.0167 0.3037 0.107 Uiso 1 1 calc R . .
C76 C 0.8412(12) -0.1099(12) 0.3181(6) 0.108(5) Uani 1 1 d . . .
H76 H 0.9014 -0.1432 0.2956 0.130 Uiso 1 1 calc R A .
C77 C 0.7839(14) -0.1561(11) 0.3445(8) 0.125(6) Uani 1 1 d . A .
H77 H 0.8034 -0.2212 0.3385 0.150 Uiso 1 1 calc R . .
C78 C 0.6947(12) -0.1069(12) 0.3811(7) 0.109(5) Uani 1 1 d . . .
H78 H 0.6544 -0.1382 0.3992 0.131 Uiso 1 1 calc R A .
C79 C 0.6690(9) -0.0094(10) 0.3892(5) 0.089(4) Uani 1 1 d . A .
H79 H 0.6117 0.0245 0.4144 0.107 Uiso 1 1 calc R . .
O11 O 0.5840(5) 0.4423(5) 0.4435(4) 0.083(2) Uani 1 1 d . A .
O12 O 0.4656(5) 0.2079(6) 0.4958(3) 0.084(2) Uani 1 1 d . A .
O21 O 1.0045(5) 0.0760(5) 0.4396(3) 0.080(2) Uani 1 1 d . . .
O22 O 0.9264(5) 0.1422(5) 0.6365(3) 0.081(2) Uani 1 1 d . . .
O31 O 0.5630(6) 0.0107(6) 0.5613(4) 0.106(3) Uani 1 1 d . A .
O32 O 0.8130(5) -0.0072(6) 0.6574(4) 0.089(2) Uani 1 1 d . A .
O33 O 0.8760(5) -0.0499(5) 0.4517(3) 0.075(2) Uani 1 1 d . A .
O41 O 0.4556(5) 0.2490(6) 0.6330(3) 0.088(2) Uani 1 1 d . A .
O42 O 0.7127(6) 0.2262(7) 0.7201(4) 0.107(3) Uani 1 1 d . A .
O43 O 0.6204(5) 0.4694(5) 0.5810(4) 0.084(2) Uani 1 1 d . A .
Ir5 Ir 0.36066(2) 0.23293(3) 0.954942(17) 0.05447(10) Uani 1 1 d . . .
Ir6 Ir 0.16255(2) 0.28836(2) 1.014180(15) 0.04811(9) Uani 1 1 d . B .
Ir7 Ir 0.31390(3) 0.21961(3) 1.075243(18) 0.06187(11) Uani 1 1 d . B .
Ir8 Ir 0.27336(3) 0.39200(3) 1.024823(17) 0.05644(10) Uani 1 1 d . B .
Sn3 Sn 0.09025(5) 0.15637(6) 1.01128(4) 0.0516(3) Uani 0.6185(12) 1 d P B 1
P3 P 0.09025(5) 0.15637(6) 1.01128(4) 0.0516(3) Uani 0.6185(12) 1 d P B 1
Sn4 Sn 0.36345(9) 0.28063(10) 0.85011(6) 0.0573(5) Uani 0.3815(12) 1 d P B 2
P4 P 0.36345(9) 0.28063(10) 0.85011(6) 0.0573(5) Uani 0.3815(12) 1 d P B 2
C1 C 0.4115(7) 0.1025(8) 0.9335(5) 0.069(3) Uani 1 1 d . B .
C2 C 0.4812(8) 0.2438(7) 0.9561(4) 0.069(3) Uani 1 1 d . B .
C3 C 0.0803(7) 0.3662(7) 0.9632(4) 0.058(2) Uani 1 1 d . . .
C4 C 0.0742(7) 0.3347(7) 1.0839(4) 0.058(2) Uani 1 1 d . . .
C5 C 0.3330(6) 0.0876(8) 1.0691(5) 0.068(3) Uani 1 1 d . . .
C6 C 0.2392(10) 0.2528(9) 1.1545(6) 0.092(4) Uani 1 1 d . . .
C7 C 0.4343(8) 0.2149(8) 1.0919(5) 0.073(3) Uani 1 1 d . . .
C8 C 0.3859(9) 0.4200(8) 1.0315(5) 0.082(3) Uani 1 1 d . . .
C9 C 0.2168(8) 0.4763(7) 0.9642(5) 0.068(3) Uani 1 1 d . . .
C10 C 0.1945(8) 0.4572(8) 1.0952(5) 0.079(3) Uani 1 1 d . . .
C80 C 0.4071(7) 0.3794(8) 0.8232(5) 0.073(3) Uani 1 1 d . . .
C81 C 0.4207(9) 0.4372(10) 0.8616(6) 0.096(4) Uani 1 1 d . B .
H81 H 0.4076 0.4291 0.9026 0.115 Uiso 1 1 calc R . .
C82 C 0.4548(12) 0.5104(11) 0.8400(7) 0.124(5) Uani 1 1 d . . .
H82 H 0.4657 0.5497 0.8661 0.149 Uiso 1 1 calc R B .
C83 C 0.4714(11) 0.5211(12) 0.7780(8) 0.125(5) Uani 1 1 d . B .
H83 H 0.4935 0.5687 0.7628 0.150 Uiso 1 1 calc R . .
C84 C 0.4565(10) 0.4649(12) 0.7399(6) 0.112(5) Uani 1 1 d . . .
H84 H 0.4664 0.4739 0.6988 0.134 Uiso 1 1 calc R B .
C85 C 0.4261(9) 0.3933(10) 0.7634(6) 0.095(4) Uani 1 1 d . B .
H85 H 0.4181 0.3525 0.7370 0.114 Uiso 1 1 calc R . .
C86 C 0.2393(7) 0.3150(7) 0.8247(4) 0.061(2) Uani 1 1 d . . .
C87 C 0.1925(7) 0.2521(7) 0.8312(4) 0.065(3) Uani 1 1 d . B .
H87 H 0.2211 0.1942 0.8487 0.078 Uiso 1 1 calc R . .
C88 C 0.1036(8) 0.2720(8) 0.8123(5) 0.078(3) Uani 1 1 d . . .
H88 H 0.0735 0.2277 0.8167 0.094 Uiso 1 1 calc R B .
C89 C 0.0602(8) 0.3591(9) 0.7869(5) 0.080(3) Uani 1 1 d . B .
H89 H 0.0008 0.3733 0.7739 0.096 Uiso 1 1 calc R . .
C90 C 0.1037(9) 0.4224(9) 0.7810(5) 0.088(3) Uani 1 1 d . . .
H90 H 0.0743 0.4810 0.7645 0.105 Uiso 1 1 calc R B .
C91 C 0.1933(8) 0.4001(8) 0.7998(5) 0.079(3) Uani 1 1 d . B .
H91 H 0.2231 0.4447 0.7952 0.095 Uiso 1 1 calc R . .
C92 C 0.4458(7) 0.1770(8) 0.8008(4) 0.069(3) Uani 1 1 d . . .
C93 C 0.5431(9) 0.1387(10) 0.8065(5) 0.096(4) Uani 1 1 d . B .
H93 H 0.5661 0.1665 0.8334 0.116 Uiso 1 1 calc R . .
C94 C 0.6061(8) 0.0612(10) 0.7737(6) 0.103(4) Uani 1 1 d . . .
H94 H 0.6709 0.0379 0.7789 0.124 Uiso 1 1 calc R B .
C95 C 0.5783(9) 0.0166(9) 0.7336(6) 0.095(4) Uani 1 1 d . B .
H95 H 0.6215 -0.0376 0.7126 0.114 Uiso 1 1 calc R . .
C96 C 0.4804(9) 0.0571(9) 0.7258(6) 0.095(4) Uani 1 1 d . . .
H96 H 0.4589 0.0307 0.6973 0.114 Uiso 1 1 calc R B .
C97 C 0.4152(8) 0.1350(8) 0.7592(5) 0.081(3) Uani 1 1 d . B .
H97 H 0.3505 0.1592 0.7537 0.098 Uiso 1 1 calc R . .
C98 C 0.1373(6) 0.0714(7) 0.9345(5) 0.065(3) Uani 1 1 d . . .
C99 C 0.2351(7) 0.0147(9) 0.9185(5) 0.085(3) Uani 1 1 d . B .
H99 H 0.2792 0.0129 0.9434 0.102 Uiso 1 1 calc R . .
C100 C 0.2672(9) -0.0387(10) 0.8661(6) 0.110(5) Uani 1 1 d . . .
H100 H 0.3332 -0.0735 0.8553 0.131 Uiso 1 1 calc R B .
C101 C 0.2048(10) -0.0414(10) 0.8304(6) 0.097(4) Uani 1 1 d . B .
C102 C 0.1086(10) 0.0117(9) 0.8459(6) 0.091(4) Uani 1 1 d . . .
H102 H 0.0650 0.0099 0.8215 0.109 Uiso 1 1 calc R B .
C103 C 0.0743(7) 0.0682(8) 0.8972(5) 0.075(3) Uani 1 1 d . B .
H103 H 0.0084 0.1043 0.9067 0.089 Uiso 1 1 calc R . .
C104 C -0.0589(7) 0.2177(7) 1.0168(5) 0.066(3) Uani 1 1 d . . .
C105 C -0.1008(10) 0.2724(8) 0.9713(6) 0.087(3) Uani 1 1 d . B .
H105 H -0.0609 0.2824 0.9377 0.105 Uiso 1 1 calc R . .
C106 C -0.1995(12) 0.3123(9) 0.9743(7) 0.108(4) Uani 1 1 d . . .
H106 H -0.2257 0.3494 0.9431 0.129 Uiso 1 1 calc R B .
C107 C -0.2597(11) 0.2977(10) 1.0229(9) 0.112(5) Uani 1 1 d . B .
H107 H -0.3268 0.3232 1.0245 0.135 Uiso 1 1 calc R . .
C108 C -0.2209(10) 0.2465(10) 1.0682(7) 0.113(5) Uani 1 1 d . . .
H108 H -0.2616 0.2384 1.1020 0.135 Uiso 1 1 calc R B .
C109 C -0.1208(9) 0.2053(8) 1.0655(5) 0.088(3) Uani 1 1 d . B .
H109 H -0.0954 0.1688 1.0971 0.105 Uiso 1 1 calc R . .
C110 C 0.1159(6) 0.0639(7) 1.0810(5) 0.065(3) Uani 1 1 d . . .
C111 C 0.1531(8) -0.0342(8) 1.0690(6) 0.080(3) Uani 1 1 d . B .
H111 H 0.1613 -0.0565 1.0301 0.096 Uiso 1 1 calc R . .
C112 C 0.1774(9) -0.0970(9) 1.1142(7) 0.099(4) Uani 1 1 d . . .
H112 H 0.2054 -0.1618 1.1061 0.119 Uiso 1 1 calc R B .
C113 C 0.1592(9) -0.0619(10) 1.1733(7) 0.105(4) Uani 1 1 d . B .
H113 H 0.1716 -0.1038 1.2048 0.126 Uiso 1 1 calc R . .
C114 C 0.1237(9) 0.0326(10) 1.1844(6) 0.104(4) Uani 1 1 d . . .
H114 H 0.1140 0.0548 1.2235 0.125 Uiso 1 1 calc R B .
C115 C 0.1019(8) 0.0959(8) 1.1396(5) 0.082(3) Uani 1 1 d . B .
H115 H 0.0776 0.1606 1.1482 0.098 Uiso 1 1 calc R . .
O1 O 0.4494(5) 0.0238(6) 0.9212(4) 0.099(3) Uani 1 1 d . . .
O2 O 0.5554(6) 0.2486(7) 0.9559(4) 0.105(3) Uani 1 1 d . . .
O3 O 0.0275(5) 0.4217(5) 0.9370(3) 0.076(2) Uani 1 1 d . B .
O4 O 0.0194(5) 0.3637(5) 1.1267(3) 0.086(2) Uani 1 1 d . B .
O5 O 0.3494(5) 0.0095(6) 1.0640(4) 0.102(3) Uani 1 1 d . B .
O6 O 0.1994(7) 0.2657(8) 1.2004(4) 0.130(4) Uani 1 1 d . B .
O7 O 0.5092(6) 0.2128(7) 1.1007(4) 0.115(3) Uani 1 1 d . B .
O8 O 0.4504(7) 0.4397(8) 1.0368(4) 0.126(3) Uani 1 1 d . B .
O9 O 0.1817(6) 0.5262(5) 0.9290(4) 0.092(3) Uani 1 1 d . B .
O10 O 0.1497(6) 0.4951(7) 1.1394(4) 0.112(3) Uani 1 1 d . B .
H1 H 0.773(4) 0.243(4) 0.464(3) 0.022(16) Uiso 1 1 d . . .

loop_
_atom_site_aniso_label
_atom_site_aniso_U_11
_atom_site_aniso_U_22
_atom_site_aniso_U_33
_atom_site_aniso_U_23
_atom_site_aniso_U_13
_atom_site_aniso_U_12
Ir2 0.03179(17) 0.0597(2) 0.0548(2) 0.00429(17) -0.00037(15) -0.00449(16)
Ir1 0.03310(17) 0.0522(2) 0.0611(2) 0.00174(17) -0.00213(16) -0.00780(15)
Ir3 0.0446(2) 0.0487(2) 0.0595(2) 0.00087(17) 0.00722(17) -0.00408(17)
Ir4 0.03671(18) 0.0526(2) 0.0606(2) -0.00418(18) 0.00498(16) -0.00508(16)
Sn1 0.0534(6) 0.0559(7) 0.0487(6) -0.0076(5) -0.0042(5) -0.0162(5)
P1 0.0459(6) 0.0477(6) 0.0615(7) -0.0001(5) -0.0093(5) -0.0175(5)
Sn2 0.0459(6) 0.0477(6) 0.0615(7) -0.0001(5) -0.0093(5) -0.0175(5)
P2 0.0534(6) 0.0559(7) 0.0487(6) -0.0076(5) -0.0042(5) -0.0162(5)
C11 0.048(5) 0.055(6) 0.066(6) 0.003(5) -0.012(5) -0.016(5)
C12 0.043(5) 0.078(7) 0.057(6) -0.006(5) -0.008(4) -0.013(5)
C21 0.034(5) 0.063(6) 0.066(6) 0.011(5) -0.002(4) -0.008(4)
C22 0.038(5) 0.052(6) 0.083(7) 0.002(5) -0.009(5) -0.013(4)
C31 0.068(7) 0.064(7) 0.085(8) -0.003(6) 0.010(6) -0.015(6)
C32 0.045(5) 0.062(7) 0.068(7) 0.000(5) 0.007(5) -0.013(5)
C33 0.050(5) 0.057(6) 0.067(7) -0.004(5) -0.013(5) -0.018(5)
C41 0.050(6) 0.066(7) 0.064(7) -0.012(5) 0.003(5) -0.009(5)
C42 0.062(7) 0.068(7) 0.085(9) 0.002(6) -0.006(6) -0.008(5)
C43 0.044(5) 0.072(7) 0.060(6) -0.014(5) -0.013(4) -0.010(5)
C44 0.090(8) 0.046(6) 0.102(9) 0.023(6) -0.042(7) -0.033(6)
C45 0.124(12) 0.063(8) 0.118(11) -0.002(7) -0.055(10) -0.004(8)
C46 0.091(11) 0.076(9) 0.172(16) -0.021(11) -0.063(12) 0.001(8)
C47 0.075(9) 0.074(9) 0.188(17) 0.015(11) -0.019(11) -0.027(7)
C48 0.099(11) 0.137(14) 0.139(14) 0.062(11) -0.009(10) -0.032(10)
C49 0.086(9) 0.137(13) 0.119(12) 0.040(10) -0.024(9) -0.055(9)
C50 0.057(6) 0.061(7) 0.096(9) 0.003(6) -0.012(6) -0.021(5)
C51 0.084(8) 0.076(8) 0.103(10) 0.002(7) -0.036(8) -0.034(7)
C52 0.090(9) 0.121(11) 0.107(11) -0.020(9) -0.028(8) -0.038(9)
C53 0.096(10) 0.096(10) 0.110(12) -0.027(9) -0.028(9) -0.019(8)
C54 0.127(13) 0.085(10) 0.195(19) -0.015(11) -0.057(13) -0.060(10)
C55 0.075(8) 0.082(8) 0.123(11) -0.018(8) 0.005(7) -0.039(7)
C56 0.041(5) 0.055(6) 0.084(8) -0.010(5) 0.004(5) -0.015(5)
C57 0.077(7) 0.050(7) 0.128(11) -0.006(7) -0.025(7) -0.013(6)
C58 0.086(9) 0.052(7) 0.157(14) -0.005(8) -0.028(9) -0.006(6)
C59 0.074(8) 0.102(11) 0.113(11) 0.004(9) -0.037(8) -0.006(7)
C60 0.081(8) 0.099(10) 0.105(10) -0.004(9) -0.019(8) -0.035(8)
C61 0.056(6) 0.067(7) 0.099(9) -0.014(7) 0.002(6) -0.025(6)
C62 0.116(11) 0.079(8) 0.063(8) -0.019(6) -0.012(7) -0.026(8)
C63 0.134(14) 0.135(13) 0.068(9) -0.032(9) 0.001(10) -0.030(12)
C64 0.164(19) 0.21(3) 0.120(17) -0.081(16) 0.055(17) -0.07(2)
C65 0.22(3) 0.15(3) 0.16(3) -0.075(19) 0.12(3) -0.09(2)
C66 0.29(3) 0.105(15) 0.104(14) -0.012(11) 0.07(2) -0.06(2)
C67 0.178(15) 0.091(10) 0.074(9) -0.015(8) -0.005(10) -0.037(10)
C68 0.073(7) 0.071(7) 0.064(7) -0.009(5) -0.009(5) -0.027(6)
C69 0.076(7) 0.085(8) 0.072(7) -0.009(6) -0.020(6) -0.026(6)
C70 0.076(8) 0.084(8) 0.090(9) -0.001(7) -0.027(7) -0.018(6)
C71 0.122(12) 0.137(13) 0.101(11) 0.035(10) -0.054(10) -0.063(11)
C72 0.136(13) 0.125(13) 0.089(10) -0.022(9) -0.037(10) -0.046(11)
C73 0.096(9) 0.104(9) 0.066(8) -0.025(7) -0.019(7) -0.024(7)
C74 0.070(6) 0.074(7) 0.053(6) -0.012(5) -0.012(5) -0.032(6)
C75 0.121(10) 0.088(9) 0.066(8) -0.023(7) 0.003(7) -0.052(8)
C76 0.134(13) 0.120(13) 0.072(9) -0.028(8) 0.000(8) -0.052(11)
C77 0.158(16) 0.103(12) 0.114(13) -0.016(10) -0.057(12) -0.030(12)
C78 0.141(13) 0.116(13) 0.113(12) 0.030(10) -0.052(10) -0.085(11)
C79 0.086(8) 0.106(10) 0.094(9) 0.009(8) -0.028(7) -0.050(8)
O11 0.065(5) 0.067(5) 0.109(6) 0.015(4) -0.021(4) -0.013(4)
O12 0.051(4) 0.114(6) 0.095(6) -0.002(5) -0.005(4) -0.041(4)
O21 0.047(4) 0.077(5) 0.088(5) -0.022(4) 0.009(4) 0.004(4)
O22 0.057(4) 0.099(6) 0.079(5) 0.016(4) -0.020(4) -0.016(4)
O31 0.084(6) 0.110(7) 0.129(8) -0.002(6) -0.008(5) -0.044(5)
O32 0.068(5) 0.100(6) 0.077(5) 0.024(5) -0.005(4) -0.010(4)
O33 0.061(4) 0.068(5) 0.078(5) -0.029(4) -0.001(4) -0.002(4)
O41 0.057(4) 0.117(7) 0.092(6) -0.011(5) 0.003(4) -0.038(4)
O42 0.098(6) 0.140(8) 0.083(6) 0.027(6) -0.023(5) -0.042(6)
O43 0.072(5) 0.059(5) 0.116(7) -0.020(5) -0.020(4) -0.012(4)
Ir5 0.03667(18) 0.0598(2) 0.0631(2) -0.00827(18) -0.00482(16) -0.01329(17)
Ir6 0.03729(17) 0.0544(2) 0.0470(2) -0.00233(16) -0.00662(15) -0.00979(16)
Ir7 0.0546(2) 0.0674(3) 0.0637(3) 0.0072(2) -0.02437(19) -0.01659(19)
Ir8 0.0559(2) 0.0572(2) 0.0566(2) -0.00594(18) -0.01252(18) -0.01879(18)
Sn3 0.0420(4) 0.0539(5) 0.0571(5) -0.0025(4) -0.0066(4) -0.0154(4)
P3 0.0420(4) 0.0539(5) 0.0571(5) -0.0025(4) -0.0066(4) -0.0154(4)
Sn4 0.0542(8) 0.0659(10) 0.0503(8) -0.0039(6) -0.0053(6) -0.0207(7)
P4 0.0542(8) 0.0659(10) 0.0503(8) -0.0039(6) -0.0053(6) -0.0207(7)
C1 0.041(5) 0.066(7) 0.098(8) -0.001(6) -0.009(5) -0.016(5)
C2 0.062(6) 0.083(8) 0.062(7) -0.005(5) -0.007(5) -0.027(6)
C3 0.062(6) 0.061(6) 0.054(6) 0.000(5) -0.009(5) -0.025(5)
C4 0.060(6) 0.063(6) 0.050(6) 0.000(5) -0.005(5) -0.022(5)
C5 0.036(5) 0.069(7) 0.091(8) 0.018(6) -0.023(5) -0.006(5)
C6 0.104(10) 0.108(10) 0.069(8) 0.015(8) -0.031(8) -0.037(8)
C7 0.083(8) 0.082(8) 0.063(7) 0.008(5) -0.030(6) -0.031(6)
C8 0.102(9) 0.081(8) 0.077(8) -0.013(6) -0.029(7) -0.042(7)
C9 0.071(7) 0.063(7) 0.073(7) -0.008(6) -0.006(6) -0.029(6)
C10 0.073(7) 0.086(8) 0.081(8) -0.027(7) -0.012(6) -0.029(6)
C80 0.060(6) 0.086(8) 0.065(7) -0.001(6) -0.008(5) -0.019(6)
C81 0.114(10) 0.121(11) 0.067(8) 0.001(7) -0.009(7) -0.063(9)
C82 0.172(15) 0.133(13) 0.084(11) -0.011(9) -0.011(10) -0.076(12)
C83 0.139(13) 0.153(15) 0.113(13) 0.033(11) -0.017(11) -0.094(12)
C84 0.114(11) 0.144(14) 0.060(8) -0.009(9) 0.017(8) -0.038(10)
C85 0.105(10) 0.104(10) 0.071(9) -0.012(7) 0.004(7) -0.039(8)
C86 0.060(6) 0.059(6) 0.054(6) -0.004(5) 0.011(5) -0.020(5)
C87 0.063(6) 0.067(7) 0.055(6) 0.003(5) -0.006(5) -0.013(5)
C88 0.086(8) 0.090(9) 0.062(7) -0.012(6) -0.004(6) -0.039(7)
C89 0.073(7) 0.090(9) 0.068(7) -0.003(6) -0.015(6) -0.017(7)
C90 0.089(9) 0.077(8) 0.101(10) 0.012(7) -0.032(7) -0.030(7)
C91 0.077(8) 0.074(8) 0.078(8) 0.000(6) 0.002(6) -0.023(6)
C92 0.069(7) 0.090(8) 0.055(6) 0.006(5) -0.009(5) -0.038(6)
C93 0.071(8) 0.141(12) 0.084(9) -0.033(8) 0.004(7) -0.051(8)
C94 0.055(7) 0.141(13) 0.109(11) -0.002(9) -0.003(7) -0.034(8)
C95 0.087(9) 0.112(11) 0.095(10) -0.021(8) 0.003(7) -0.050(8)
C96 0.093(9) 0.110(11) 0.094(9) -0.021(8) -0.012(8) -0.048(8)
C97 0.082(8) 0.086(8) 0.075(8) -0.008(6) -0.019(6) -0.025(7)
C98 0.045(5) 0.070(7) 0.071(7) 0.000(5) 0.007(5) -0.016(5)
C99 0.050(6) 0.120(10) 0.083(9) 0.004(7) -0.008(6) -0.029(6)
C100 0.068(8) 0.127(12) 0.093(10) -0.011(9) 0.025(8) -0.004(8)
C101 0.081(9) 0.111(11) 0.091(10) 0.002(8) -0.009(8) -0.027(8)
C102 0.093(9) 0.091(9) 0.094(10) 0.003(7) -0.025(8) -0.035(8)
C103 0.046(6) 0.084(8) 0.094(9) -0.004(7) -0.004(6) -0.025(5)
C104 0.076(7) 0.051(6) 0.076(7) -0.005(5) -0.008(6) -0.031(5)
C105 0.103(10) 0.069(8) 0.095(9) 0.002(7) -0.032(8) -0.032(7)
C106 0.117(12) 0.077(9) 0.126(13) 0.005(8) -0.046(10) -0.019(9)
C107 0.085(10) 0.083(10) 0.170(17) -0.001(10) -0.035(11) -0.026(8)
C108 0.076(9) 0.116(12) 0.135(13) -0.005(10) 0.008(9) -0.031(9)
C109 0.082(8) 0.102(9) 0.083(9) 0.017(7) -0.003(7) -0.044(7)
C110 0.044(5) 0.066(7) 0.085(8) -0.012(6) -0.012(5) -0.017(5)
C111 0.072(7) 0.065(7) 0.109(10) -0.008(7) -0.020(7) -0.028(6)
C112 0.096(9) 0.076(9) 0.126(12) 0.000(8) -0.047(9) -0.019(7)
C113 0.108(10) 0.085(10) 0.130(13) 0.033(9) -0.067(9) -0.028(8)
C114 0.104(10) 0.092(10) 0.113(11) 0.007(9) -0.048(9) -0.019(8)
C115 0.083(8) 0.071(8) 0.082(8) -0.004(7) -0.019(7) -0.014(6)
O1 0.056(4) 0.066(5) 0.161(8) -0.020(5) -0.013(5) -0.008(4)
O2 0.068(5) 0.166(9) 0.098(6) -0.023(6) -0.006(4) -0.064(6)
O3 0.069(4) 0.069(5) 0.079(5) 0.012(4) -0.027(4) -0.009(4)
O4 0.069(5) 0.099(6) 0.070(5) -0.016(4) 0.022(4) -0.022(4)
O5 0.068(5) 0.061(5) 0.169(9) 0.009(5) -0.028(5) -0.009(4)
O6 0.129(8) 0.181(10) 0.069(6) -0.007(7) -0.007(6) -0.045(7)
O7 0.087(6) 0.164(9) 0.114(7) 0.028(6) -0.051(5) -0.055(6)
O8 0.126(8) 0.171(10) 0.121(8) -0.008(7) -0.031(6) -0.096(7)
O9 0.123(7) 0.069(5) 0.100(6) 0.023(5) -0.055(5) -0.040(5)
O10 0.095(6) 0.129(8) 0.095(7) -0.053(6) 0.010(5) -0.028(5)

loop_
_atom_type_symbol
_atom_type_description
_atom_type_scat_dispersion_real
_atom_type_scat_dispersion_imag
_atom_type_scat_source
C C 0.0033 0.0016 'International Tables Vol C Tables 4.2.6.8 and 6.1.1.4'
H H 0.0000 0.0000 'International Tables Vol C Tables 4.2.6.8 and 6.1.1.4'
O O 0.0106 0.0060 'International Tables Vol C Tables 4.2.6.8 and 6.1.1.4'
P P 0.1023 0.0942 'International Tables Vol C Tables 4.2.6.8 and 6.1.1.4'
Sn Sn -0.6537 1.4246 'International Tables Vol C Tables 4.2.6.8 and 6.1.1.4'
Ir Ir -1.4442 7.9887 'International Tables Vol C Tables 4.2.6.8 and 6.1.1.4'

loop_
_geom_angle_atom_site_label_1
_geom_angle_atom_site_label_2
_geom_angle_atom_site_label_3
_geom_angle
C22 Ir2 C21 97.1(4)
C22 Ir2 P1 89.2(3)
C21 Ir2 P1 90.0(3)
C22 Ir2 Ir3 95.4(3)
C21 Ir2 Ir3 101.2(3)
P1 Ir2 Ir3 167.22(3)
C22 Ir2 Ir4 89.5(3)
C21 Ir2 Ir4 160.5(3)
P1 Ir2 Ir4 108.49(3)
Ir3 Ir2 Ir4 59.749(13)
C22 Ir2 Ir1 144.6(3)
C21 Ir2 Ir1 109.8(3)
P1 Ir2 Ir1 112.69(3)
Ir3 Ir2 Ir1 57.843(13)
Ir4 Ir2 Ir1 57.900(13)
C22 Ir2 H1 174.1(18)
C21 Ir2 H1 87.0(18)
P1 Ir2 H1 86.6(18)
Ir3 Ir2 H1 87.9(18)
Ir4 Ir2 H1 87.9(18)
Ir1 Ir2 H1 35.4(18)
C12 Ir1 C11 98.7(4)
C12 Ir1 Sn1 88.1(3)
C11 Ir1 Sn1 93.1(3)
C12 Ir1 Ir3 89.6(3)
C11 Ir1 Ir3 158.2(3)
Sn1 Ir1 Ir3 107.36(3)
C12 Ir1 Ir4 95.3(3)
C11 Ir1 Ir4 99.3(3)
Sn1 Ir1 Ir4 166.53(3)
Ir3 Ir1 Ir4 59.735(14)
C12 Ir1 Ir2 144.5(3)
C11 Ir1 Ir2 107.6(3)
Sn1 Ir1 Ir2 113.17(3)
Ir3 Ir1 Ir2 57.827(13)
Ir4 Ir1 Ir2 57.878(12)
C12 Ir1 H1 174.2(19)
C11 Ir1 H1 85.0(18)
Sn1 Ir1 H1 87.2(19)
Ir3 Ir1 H1 88.5(18)
Ir4 Ir1 H1 88.5(19)
Ir2 Ir1 H1 36.1(18)
C31 Ir3 C33 102.3(4)
C31 Ir3 C32 98.2(4)
C33 Ir3 C32 100.1(4)
C31 Ir3 Ir4 105.3(3)
C33 Ir3 Ir4 146.9(3)
C32 Ir3 Ir4 93.8(3)
C31 Ir3 Ir2 161.0(3)
C33 Ir3 Ir2 88.6(3)
C32 Ir3 Ir2 95.2(3)
Ir4 Ir3 Ir2 60.200(13)
C31 Ir3 Ir1 98.4(3)
C33 Ir3 Ir1 98.1(3)
C32 Ir3 Ir1 152.2(3)
Ir4 Ir3 Ir1 60.210(14)
Ir2 Ir3 Ir1 64.331(13)
C41 Ir4 C42 97.1(5)
C41 Ir4 C43 104.4(4)
C42 Ir4 C43 102.5(4)
C41 Ir4 Ir3 92.7(3)
C42 Ir4 Ir3 101.8(3)
C43 Ir4 Ir3 148.2(3)
C41 Ir4 Ir2 150.3(3)
C42 Ir4 Ir2 100.0(3)
C43 Ir4 Ir2 95.5(3)
Ir3 Ir4 Ir2 60.052(13)
C41 Ir4 Ir1 92.8(3)
C42 Ir4 Ir1 159.8(3)
C43 Ir4 Ir1 92.0(3)
Ir3 Ir4 Ir1 60.055(14)
Ir2 Ir4 Ir1 64.221(13)
C62 Sn1 C74 107.9(5)
C62 Sn1 C68 103.5(5)
C74 Sn1 C68 101.0(4)
C62 Sn1 Ir1 114.6(3)
C74 Sn1 Ir1 116.7(3)
C68 Sn1 Ir1 111.5(3)
C50 P1 C44 103.8(4)
C50 P1 C56 105.9(4)
C44 P1 C56 103.3(4)
C50 P1 Ir2 116.4(3)
C44 P1 Ir2 110.9(3)
C56 P1 Ir2 115.2(3)
O11 C11 Ir1 178.0(9)
O12 C12 Ir1 179.6(10)
O21 C21 Ir2 178.0(9)
O22 C22 Ir2 177.8(9)
O31 C31 Ir3 174.2(10)
O32 C32 Ir3 179.2(9)
O33 C33 Ir3 175.6(8)
O41 C41 Ir4 176.1(9)
O42 C42 Ir4 178.3(11)
O43 C43 Ir4 179.6(11)
C49 C44 C45 118.0(13)
C49 C44 P1 121.4(9)
C45 C44 P1 120.4(11)
C44 C45 C46 120.0(14)
C44 C45 H45 120.0
C46 C45 H45 120.0
C47 C46 C45 120.5(14)
C47 C46 H46 119.7
C45 C46 H46 119.7
C48 C47 C46 121.8(15)
C48 C47 H47 119.1
C46 C47 H47 119.1
C47 C48 C49 118.3(16)
C47 C48 H48 120.8
C49 C48 H48 120.8
C44 C49 C48 121.2(13)
C44 C49 H49 119.4
C48 C49 H49 119.4
C51 C50 C55 114.6(11)
C51 C50 P1 124.1(8)
C55 C50 P1 121.3(9)
C50 C51 C52 124.1(12)
C50 C51 H51 117.9
C52 C51 H51 117.9
C53 C52 C51 120.7(14)
C53 C52 H52 119.6
C51 C52 H52 119.6
C52 C53 C54 118.3(14)
C52 C53 H53 120.9
C54 C53 H53 120.9
C53 C54 C55 122.2(13)
C53 C54 H54 118.9
C55 C54 H54 118.9
C50 C55 C54 120.1(12)
C50 C55 H55 120.0
C54 C55 H55 120.0
C61 C56 C57 117.8(10)
C61 C56 P1 121.0(8)
C57 C56 P1 121.2(9)
C58 C57 C56 117.4(12)
C58 C57 H57 121.3
C56 C57 H57 121.3
C57 C58 C59 123.6(12)
C57 C58 H58 118.2
C59 C58 H58 118.2
C60 C59 C58 117.1(13)
C60 C59 H59 121.5
C58 C59 H59 121.5
C59 C60 C61 121.3(13)
C59 C60 H60 119.4
C61 C60 H60 119.4
C60 C61 C56 122.8(11)
C60 C61 H61 118.6
C56 C61 H61 118.6
C67 C62 C63 118.5(14)
C67 C62 Sn1 122.8(12)
C63 C62 Sn1 118.7(12)
C64 C63 C62 121.1(19)
C64 C63 H63 119.5
C62 C63 H63 119.5
C63 C64 C65 122(3)
C63 C64 H64 119.1
C65 C64 H64 119.1
C64 C65 C66 123(3)
C64 C65 H65 118.3
C66 C65 H65 118.3
C65 C66 C67 115(2)
C65 C66 H66 122.6
C67 C66 H66 122.6
C62 C67 C66 120.1(18)
C62 C67 H67 119.9
C66 C67 H67 119.9
C73 C68 C69 117.9(10)
C73 C68 Sn1 119.8(9)
C69 C68 Sn1 122.2(8)
C70 C69 C68 122.1(11)
C70 C69 H69 119.0
C68 C69 H69 119.0
C71 C70 C69 117.9(12)
C71 C70 H70 121.0
C69 C70 H70 121.0
C70 C71 C72 121.1(13)
C70 C71 H71 119.4
C72 C71 H71 119.4
C73 C72 C71 118.4(12)
C73 C72 H72 120.8
C71 C72 H72 120.8
C68 C73 C72 122.3(12)
C68 C73 H73 118.9
C72 C73 H73 118.9
C79 C74 C75 118.1(11)
C79 C74 Sn1 120.4(9)
C75 C74 Sn1 121.5(9)
C76 C75 C74 122.8(12)
C76 C75 H75 118.6
C74 C75 H75 118.6
C75 C76 C77 119.4(15)
C75 C76 H76 120.3
C77 C76 H76 120.3
C76 C77 C78 120.7(16)
C76 C77 H77 119.7
C78 C77 H77 119.7
C79 C78 C77 117.5(14)
C79 C78 H78 121.2
C77 C78 H78 121.2
C74 C79 C78 121.3(13)
C74 C79 H79 119.3
C78 C79 H79 119.3
C2 Ir5 C1 96.0(4)
C2 Ir5 Sn4 91.4(3)
C1 Ir5 Sn4 92.4(3)
C2 Ir5 Ir7 96.4(3)
C1 Ir5 Ir7 99.3(3)
Sn4 Ir5 Ir7 165.12(4)
C2 Ir5 Ir8 89.2(3)
C1 Ir5 Ir8 159.0(3)
Sn4 Ir5 Ir8 107.90(4)
Ir7 Ir5 Ir8 59.768(14)
C2 Ir5 Ir6 144.8(3)
C1 Ir5 Ir6 110.7(3)
Sn4 Ir5 Ir6 109.39(3)
Ir7 Ir5 Ir6 57.832(12)
Ir8 Ir5 Ir6 57.950(13)
C2 Ir5 H2 178(2)
C1 Ir5 H2 84(2)
Sn4 Ir5 H2 87(2)
Ir7 Ir5 H2 85(2)
Ir8 Ir5 H2 91(2)
Ir6 Ir5 H2 36(2)
C4 Ir6 C3 94.5(4)
C4 Ir6 Sn3 87.7(3)
C3 Ir6 Sn3 92.4(3)
C4 Ir6 Ir7 92.3(3)
C3 Ir6 Ir7 159.5(3)
Sn3 Ir6 Ir7 107.21(2)
C4 Ir6 Ir8 96.2(3)
C3 Ir6 Ir8 100.0(3)
Sn3 Ir6 Ir8 166.63(2)
Ir7 Ir6 Ir8 59.943(14)
C4 Ir6 Ir5 147.1(3)
C3 Ir6 Ir5 109.0(3)
Sn3 Ir6 Ir5 113.14(2)
Ir7 Ir6 Ir5 58.151(13)
Ir8 Ir6 Ir5 58.119(13)
C4 Ir6 H2 170(2)
C3 Ir6 H2 91(2)
Sn3 Ir6 H2 83(2)
Ir7 Ir6 H2 85(2)
Ir8 Ir6 H2 91(2)
Ir5 Ir6 H2 36(2)
C7 Ir7 C5 102.4(4)
C7 Ir7 C6 98.6(5)
C5 Ir7 C6 101.7(5)
C7 Ir7 Ir6 151.6(3)
C5 Ir7 Ir6 97.5(3)
C6 Ir7 Ir6 97.0(4)
C7 Ir7 Ir8 93.5(3)
C5 Ir7 Ir8 149.6(3)
C6 Ir7 Ir8 101.3(4)
Ir6 Ir7 Ir8 60.129(13)
C7 Ir7 Ir5 94.8(3)
C5 Ir7 Ir5 92.5(3)
C6 Ir7 Ir5 157.8(4)
Ir6 Ir7 Ir5 64.017(13)
Ir8 Ir7 Ir5 60.135(14)
C10 Ir8 C8 97.2(5)
C10 Ir8 C9 101.2(5)
C8 Ir8 C9 103.5(5)
C10 Ir8 Ir7 93.7(4)
C8 Ir8 Ir7 102.2(4)
C9 Ir8 Ir7 148.2(3)
C10 Ir8 Ir6 94.6(3)
C8 Ir8 Ir6 159.3(3)
C9 Ir8 Ir6 90.8(3)
Ir7 Ir8 Ir6 59.927(13)
C10 Ir8 Ir5 151.7(4)
C8 Ir8 Ir5 98.8(3)
C9 Ir8 Ir5 97.6(3)
Ir7 Ir8 Ir5 60.097(15)
Ir6 Ir8 Ir5 63.931(13)
C110 Sn3 C104 106.6(4)
C110 Sn3 C98 105.1(4)
C104 Sn3 C98 105.1(4)
C110 Sn3 Ir6 113.6(3)
C104 Sn3 Ir6 109.5(3)
C98 Sn3 Ir6 116.2(3)
C92 Sn4 C80 103.9(5)
C92 Sn4 C86 104.9(4)
C80 Sn4 C86 104.4(4)
C92 Sn4 Ir5 109.0(3)
C80 Sn4 Ir5 120.2(4)
C86 Sn4 Ir5 113.0(3)
O1 C1 Ir5 174.5(8)
O2 C2 Ir5 178.4(10)
O3 C3 Ir6 172.2(9)
O4 C4 Ir6 179.6(10)
O5 C5 Ir7 176.1(9)
O6 C6 Ir7 175.5(13)
O7 C7 Ir7 178.3(10)
O8 C8 Ir8 177.2(12)
O9 C9 Ir8 178.7(10)
O10 C10 Ir8 177.0(11)
C81 C80 C85 118.5(12)
C81 C80 Sn4 121.9(9)
C85 C80 Sn4 119.6(10)
C80 C81 C82 120.7(12)
C80 C81 H81 119.6
C82 C81 H81 119.6
C83 C82 C81 117.5(13)
C83 C82 H82 121.3
C81 C82 H82 121.3
C84 C83 C82 121.9(14)
C84 C83 H83 119.0
C82 C83 H83 119.0
C83 C84 C85 118.0(13)
C83 C84 H84 121.0
C85 C84 H84 121.0
C80 C85 C84 123.4(13)
C80 C85 H85 118.3
C84 C85 H85 118.3
C87 C86 C91 116.8(10)
C87 C86 Sn4 119.3(8)
C91 C86 Sn4 123.9(8)
C86 C87 C88 122.0(10)
C86 C87 H87 119.0
C88 C87 H87 119.0
C87 C88 C89 119.0(11)
C87 C88 H88 120.5
C89 C88 H88 120.5
C90 C89 C88 120.1(11)
C90 C89 H89 120.0
C88 C89 H89 120.0
C89 C90 C91 119.6(11)
C89 C90 H90 120.2
C91 C90 H90 120.2
C86 C91 C90 122.4(11)
C86 C91 H91 118.8
C90 C91 H91 118.8
C93 C92 C97 117.3(11)
C93 C92 Sn4 118.6(8)
C97 C92 Sn4 124.1(8)
C94 C93 C92 121.5(11)
C94 C93 H93 119.2
C92 C93 H93 119.2
C95 C94 C93 122.9(12)
C95 C94 H94 118.6
C93 C94 H94 118.6
C94 C95 C96 116.0(12)
C94 C95 H95 122.0
C96 C95 H95 122.0
C97 C96 C95 121.9(12)
C97 C96 H96 119.0
C95 C96 H96 119.0
C96 C97 C92 120.3(11)
C96 C97 H97 119.9
C92 C97 H97 119.9
C103 C98 C99 117.1(10)
C103 C98 Sn3 122.1(7)
C99 C98 Sn3 120.8(8)
C100 C99 C98 120.9(11)
C100 C99 H99 119.5
C98 C99 H99 119.5
C101 C100 C99 121.2(12)
C101 C100 H100 119.4
C99 C100 H100 119.4
C100 C101 C102 118.9(13)
C101 C102 C103 121.3(12)
C101 C102 H102 119.3
C103 C102 H102 119.3
C98 C103 C102 120.5(10)
C98 C103 H103 119.7
C102 C103 H103 119.7
C109 C104 C105 117.0(11)
C109 C104 Sn3 121.6(8)
C105 C104 Sn3 121.4(9)
C106 C105 C104 121.8(13)
C106 C105 H105 119.1
C104 C105 H105 119.1
C107 C106 C105 120.1(14)
C107 C106 H106 119.9
C105 C106 H106 119.9
C108 C107 C106 119.2(14)
C108 C107 H107 120.4
C106 C107 H107 120.4
C107 C108 C109 121.1(14)
C107 C108 H108 119.5
C109 C108 H108 119.5
C104 C109 C108 120.7(12)
C104 C109 H109 119.6
C108 C109 H109 119.6
C115 C110 C111 119.1(10)
C115 C110 Sn3 121.4(8)
C111 C110 Sn3 119.4(8)
C112 C111 C110 120.4(12)
C112 C111 H111 119.8
C110 C111 H111 119.8
C111 C112 C113 118.9(12)
C111 C112 H112 120.6
C113 C112 H112 120.6
C114 C113 C112 120.2(12)
C114 C113 H113 119.9
C112 C113 H113 119.9
C113 C114 C115 121.4(13)
C113 C114 H114 119.3
C115 C114 H114 119.3
C114 C115 C110 119.9(12)
C114 C115 H115 120.0
C110 C115 H115 120.0

loop_
_geom_bond_atom_site_label_1
_geom_bond_atom_site_label_2
_geom_bond_distance
Ir2 C22 1.860(11)
Ir2 C21 1.899(9)
Ir2 P1 2.5126(10)
Ir2 Ir3 2.7095(5)
Ir2 Ir4 2.7135(5)
Ir2 Ir1 2.8851(5)
Ir2 H1 1.79(6)
Ir1 C12 1.853(10)
Ir1 C11 1.900(10)
Ir1 Sn1 2.5212(10)
Ir1 Ir3 2.7100(5)
Ir1 Ir4 2.7142(5)
Ir1 H1 1.76(5)
Ir3 C31 1.873(12)
Ir3 C33 1.904(10)
Ir3 C32 1.910(11)
Ir3 Ir4 2.7012(5)
Ir4 C41 1.872(10)
Ir4 C42 1.896(13)
Ir4 C43 1.898(11)
Sn1 C62 1.930(14)
Sn1 C74 1.985(10)
Sn1 C68 2.024(10)
P1 C50 1.966(12)
P1 C44 1.978(12)
P1 C56 1.990(10)
C11 O11 1.127(10)
C12 O12 1.145(10)
C21 O21 1.123(10)
C22 O22 1.125(11)
C31 O31 1.157(12)
C32 O32 1.119(11)
C33 O33 1.148(10)
C41 O41 1.156(10)
C42 O42 1.130(12)
C43 O43 1.133(11)
C44 C49 1.375(17)
C44 C45 1.385(15)
C45 C46 1.396(19)
C45 H45 0.9300
C46 C47 1.35(2)
C46 H46 0.9300
C47 C48 1.338(19)
C47 H47 0.9300
C48 C49 1.428(18)
C48 H48 0.9300
C49 H49 0.9300
C50 C51 1.352(15)
C50 C55 1.404(14)
C51 C52 1.403(15)
C51 H51 0.9300
C52 C53 1.322(17)
C52 H52 0.9300
C53 C54 1.345(19)
C53 H53 0.9300
C54 C55 1.417(18)
C54 H54 0.9300
C55 H55 0.9300
C56 C61 1.368(14)
C56 C57 1.410(13)
C57 C58 1.377(16)
C57 H57 0.9300
C58 C59 1.386(17)
C58 H58 0.9300
C59 C60 1.346(16)
C59 H59 0.9300
C60 C61 1.352(15)
C60 H60 0.9300
C61 H61 0.9300
C62 C67 1.399(17)
C62 C63 1.405(18)
C63 C64 1.31(2)
C63 H63 0.9300
C64 C65 1.36(3)
C64 H64 0.9300
C65 C66 1.38(3)
C65 H65 0.9300
C66 C67 1.47(2)
C66 H66 0.9300
C67 H67 0.9300
C68 C73 1.369(13)
C68 C69 1.391(13)
C69 C70 1.387(14)
C69 H69 0.9300
C70 C71 1.381(16)
C70 H70 0.9300
C71 C72 1.404(18)
C71 H71 0.9300
C72 C73 1.375(16)
C72 H72 0.9300
C73 H73 0.9300
C74 C79 1.357(14)
C74 C75 1.372(14)
C75 C76 1.350(16)
C75 H75 0.9300
C76 C77 1.348(19)
C76 H76 0.9300
C77 C78 1.41(2)
C77 H77 0.9300
C78 C79 1.399(17)
C78 H78 0.9300
C79 H79 0.9300
Ir5 C2 1.875(11)
Ir5 C1 1.896(11)
Ir5 Sn4 2.4491(14)
Ir5 Ir7 2.7149(6)
Ir5 Ir8 2.7159(5)
Ir5 Ir6 2.8730(5)
Ir5 H2 1.78(7)
Ir6 C4 1.859(10)
Ir6 C3 1.880(10)
Ir6 Sn3 2.6079(9)
Ir6 Ir7 2.7054(5)
Ir6 Ir8 2.7109(5)
Ir6 H2 1.78(7)
Ir7 C7 1.877(11)
Ir7 C5 1.925(12)
Ir7 C6 1.931(14)
Ir7 Ir8 2.7058(6)
Ir8 C10 1.889(12)
Ir8 C8 1.911(12)
Ir8 C9 1.917(12)
Sn3 C110 2.056(11)
Sn3 C104 2.066(10)
Sn3 C98 2.074(10)
Sn4 C92 1.876(11)
Sn4 C80 1.883(11)
Sn4 C86 1.918(10)
C1 O1 1.142(11)
C2 O2 1.139(11)
C3 O3 1.146(10)
C4 O4 1.147(10)
C5 O5 1.125(11)
C6 O6 1.096(13)
C7 O7 1.160(12)
C8 O8 1.135(12)
C9 O9 1.133(11)
C10 O10 1.154(12)
C80 C81 1.350(15)
C80 C85 1.359(15)
C81 C82 1.419(17)
C81 H81 0.9300
C82 C83 1.397(19)
C82 H82 0.9300
C83 C84 1.336(18)
C83 H83 0.9300
C84 C85 1.378(17)
C84 H84 0.9300
C85 H85 0.9300
C86 C87 1.365(13)
C86 C91 1.370(13)
C87 C88 1.388(13)
C87 H87 0.9300
C88 C89 1.390(14)
C88 H88 0.9300
C89 C90 1.334(15)
C89 H89 0.9300
C90 C91 1.393(14)
C90 H90 0.9300
C91 H91 0.9300
C92 C93 1.383(14)
C92 C97 1.382(13)
C93 C94 1.363(16)
C93 H93 0.9300
C94 C95 1.355(16)
C94 H94 0.9300
C95 C96 1.406(16)
C95 H95 0.9300
C96 C97 1.383(15)
C96 H96 0.9300
C97 H97 0.9300
C98 C103 1.380(13)
C98 C99 1.394(13)
C99 C100 1.380(16)
C99 H99 0.9300
C100 C101 1.344(17)
C100 H100 0.9300
C101 C102 1.363(16)
C102 C103 1.383(15)
C102 H102 0.9300
C103 H103 0.9300
C104 C109 1.371(14)
C104 C105 1.378(14)
C105 C106 1.368(17)
C105 H105 0.9300
C106 C107 1.366(19)
C106 H106 0.9300
C107 C108 1.338(19)
C107 H107 0.9300
C108 C109 1.389(16)
C108 H108 0.9300
C109 H109 0.9300
C110 C115 1.388(14)
C110 C111 1.406(13)
C111 C112 1.369(16)
C111 H111 0.9300
C112 C113 1.407(17)
C112 H112 0.9300
C113 C114 1.354(16)
C113 H113 0.9300
C114 C115 1.361(15)
C114 H114 0.9300
C115 H115 0.9300
